data_4334800
loop_
_publ_author_name
'Aaron G. Green'
'Matthew D. Kiesz'
'Jeremy V. Oria'
'Andrew G. Elliott'
'Andrew K. Buechler'
'Johannes Hohenberger'
'Karsten Meyer'
'Jeffrey I. Zink'
'Paula L. Diaconescu'

_publ_section_title
;
 Characterization of an Iron-Ruthenium Interaction in a Ferrocene Diamide
 Complex
;
_journal_name_full 'Inorganic Chemistry'
_journal_page_first 5603
_journal_page_last 5610
_journal_paper_doi 10.1021/ic400773s
_journal_volume 52
_journal_year 2013
_chemical_formula_sum 'C46 H42 Cl2 Fe N2 P2 Ru'
_chemical_formula_weight 912.58
_chemical_name_systematic
; 
 ? 
;
_space_group_IT_number 2
_symmetry_cell_setting triclinic
_symmetry_space_group_name_Hall '-P 1'
_symmetry_space_group_name_H-M 'P -1'
_atom_sites_solution_hydrogens geom
_atom_sites_solution_primary direct
_atom_sites_solution_secondary difmap
_audit_creation_method SHELXL-97
_cell_angle_alpha 89.530(2)
_cell_angle_beta 71.884(2)
_cell_angle_gamma 86.422(2)
_cell_formula_units_Z 2
_cell_length_a 11.108(2)
_cell_length_b 12.220(3)
_cell_length_c 15.365(3)
_cell_measurement_temperature 100(2)
_cell_volume 1978.3(7)
_computing_structure_refinement 'SHELXL-97 (Sheldrick, 1997)'
_computing_structure_solution 'SHELXS-97 (Sheldrick, 1990)'
_diffrn_ambient_temperature 100(2)
_diffrn_measured_fraction_theta_full 0.989
_diffrn_measured_fraction_theta_max 0.903
_diffrn_radiation_monochromator graphite
_diffrn_radiation_source 'fine-focus sealed tube'
_diffrn_radiation_type MoK\a
_diffrn_radiation_wavelength 0.71073
_diffrn_reflns_av_R_equivalents 0.0100
_diffrn_reflns_av_sigmaI/netI 0.0160
_diffrn_reflns_limit_h_max 15
_diffrn_reflns_limit_h_min -15
_diffrn_reflns_limit_k_max 17
_diffrn_reflns_limit_k_min -17
_diffrn_reflns_limit_l_max 21
_diffrn_reflns_limit_l_min -21
_diffrn_reflns_number 19788
_diffrn_reflns_theta_full 25.00
_diffrn_reflns_theta_max 30.64
_diffrn_reflns_theta_min 3.80
_exptl_absorpt_coefficient_mu 1.001
_exptl_absorpt_correction_T_max 0.8893
_exptl_absorpt_correction_T_min 0.7809
_exptl_absorpt_correction_type multi-scan
_exptl_absorpt_process_details 'Twinabs (Bruker)'
_exptl_crystal_density_diffrn 1.532
_exptl_crystal_F_000 932
_exptl_crystal_size_max 0.26
_exptl_crystal_size_mid 0.25
_exptl_crystal_size_min 0.12
_refine_diff_density_max 0.525
_refine_diff_density_min -0.844
_refine_diff_density_rms 0.059
_refine_ls_extinction_method none
_refine_ls_goodness_of_fit_ref 1.019
_refine_ls_hydrogen_treatment mixed
_refine_ls_matrix_type full
_refine_ls_number_parameters 503
_refine_ls_number_reflns 11024
_refine_ls_number_restraints 0
_refine_ls_restrained_S_all 1.019
_refine_ls_R_factor_all 0.0227
_refine_ls_R_factor_gt 0.0211
_refine_ls_shift/su_max 0.002
_refine_ls_shift/su_mean 0.000
_refine_ls_structure_factor_coef Fsqd
_refine_ls_weighting_details 'calc w=1/[\s^2^(Fo^2^)+(0.0277P)^2^+1.1838P] where P=(Fo^2^+2Fc^2^)/3'
_refine_ls_weighting_scheme calc
_refine_ls_wR_factor_gt 0.0536
_refine_ls_wR_factor_ref 0.0545
_reflns_number_gt 10386
_reflns_number_total 11024
_reflns_threshold_expression >2sigma(I)
_cod_data_source_file ic400773s_si_003_1.cif
_cod_data_source_block 1
_cod_database_code 4334800

loop_
_symmetry_equiv_pos_as_xyz
'x, y, z'
'-x, -y, -z'

loop_
_atom_site_label
_atom_site_type_symbol
_atom_site_fract_x
_atom_site_fract_y
_atom_site_fract_z
_atom_site_U_iso_or_equiv
_atom_site_adp_type
_atom_site_occupancy
_atom_site_symmetry_multiplicity
_atom_site_calc_flag
_atom_site_refinement_flags
Ru1 Ru 0.555393(8) 0.736386(7) 0.275511(6) 0.00959(3) Uani 1 1 d .
Fe1 Fe 0.196562(16) 0.636519(14) 0.429676(12) 0.01206(4) Uani 1 1 d .
Cl1 Cl 0.41604(3) 0.77191(2) 0.185503(19) 0.01384(5) Uani 1 1 d .
Cl2 Cl 0.65201(3) 0.67231(3) 0.39094(2) 0.01702(6) Uani 1 1 d .
P1 P 0.62936(3) 0.91044(2) 0.24949(2) 0.01066(6) Uani 1 1 d .
P2 P 0.71568(3) 0.65386(2) 0.15469(2) 0.01067(6) Uani 1 1 d .
N1 N 0.40717(10) 0.80244(9) 0.40488(7) 0.01329(18) Uani 1 1 d .
N2 N 0.47346(11) 0.57312(9) 0.31274(9) 0.0170(2) Uani 1 1 d .
C1 C 0.27648(11) 0.77685(10) 0.44503(8) 0.0135(2) Uani 1 1 d .
C2 C 0.17695(12) 0.80059(10) 0.40605(9) 0.0159(2) Uani 1 1 d .
H2B H 0.1857 0.8353 0.3454 0.019 Uiso 1 1 calc R
C3 C 0.06235(12) 0.76432(10) 0.46920(10) 0.0191(2) Uani 1 1 d .
H3A H -0.0230 0.7687 0.4600 0.023 Uiso 1 1 calc R
C4 C 0.09147(13) 0.71864(11) 0.54659(9) 0.0192(2) Uani 1 1 d .
H4A H 0.0301 0.6859 0.6011 0.023 Uiso 1 1 calc R
C5 C 0.22395(12) 0.72707(10) 0.53211(8) 0.0164(2) Uani 1 1 d .
H5A H 0.2717 0.7016 0.5748 0.020 Uiso 1 1 calc R
C6 C 0.34408(12) 0.54432(10) 0.34728(8) 0.0137(2) Uani 1 1 d .
C7 C 0.24960(12) 0.56366(10) 0.30331(8) 0.0159(2) Uani 1 1 d .
H7A H 0.2604 0.6014 0.2436 0.019 Uiso 1 1 calc R
C8 C 0.13573(13) 0.51950(11) 0.36082(9) 0.0186(2) Uani 1 1 d .
H8A H 0.0522 0.5224 0.3487 0.022 Uiso 1 1 calc R
C9 C 0.16088(13) 0.47320(10) 0.43922(9) 0.0184(2) Uani 1 1 d .
H9A H 0.0982 0.4380 0.4916 0.022 Uiso 1 1 calc R
C10 C 0.29048(12) 0.48797(10) 0.43102(9) 0.0164(2) Uani 1 1 d .
H10A H 0.3353 0.4639 0.4758 0.020 Uiso 1 1 calc R
C11 C 0.50567(12) 1.02155(10) 0.30161(8) 0.0138(2) Uani 1 1 d .
C12 C 0.38684(12) 1.02056(10) 0.28740(9) 0.0168(2) Uani 1 1 d .
H12A H 0.3679 0.9599 0.2567 0.020 Uiso 1 1 calc R
C13 C 0.29621(13) 1.10787(11) 0.31792(9) 0.0202(3) Uani 1 1 d .
H13A H 0.2167 1.1067 0.3070 0.024 Uiso 1 1 calc R
C14 C 0.32169(14) 1.19640(11) 0.36418(10) 0.0225(3) Uani 1 1 d .
H14A H 0.2602 1.2560 0.3845 0.027 Uiso 1 1 calc R
C15 C 0.43738(14) 1.19704(11) 0.38045(9) 0.0213(3) Uani 1 1 d .
H15A H 0.4547 1.2570 0.4128 0.026 Uiso 1 1 calc R
C16 C 0.52881(13) 1.11061(10) 0.34989(9) 0.0174(2) Uani 1 1 d .
H16A H 0.6076 1.1121 0.3619 0.021 Uiso 1 1 calc R
C17 C 0.68620(11) 0.95884(9) 0.13049(8) 0.0125(2) Uani 1 1 d .
C18 C 0.60789(12) 1.02253(10) 0.09128(9) 0.0162(2) Uani 1 1 d .
H18A H 0.5244 1.0460 0.1277 0.019 Uiso 1 1 calc R
C19 C 0.65101(14) 1.05204(11) -0.00073(9) 0.0198(2) Uani 1 1 d .
H19A H 0.5968 1.0954 -0.0264 0.024 Uiso 1 1 calc R
C20 C 0.77272(14) 1.01824(11) -0.05490(9) 0.0201(3) Uani 1 1 d .
H20A H 0.8017 1.0378 -0.1176 0.024 Uiso 1 1 calc R
C21 C 0.85198(13) 0.95564(11) -0.01676(9) 0.0186(2) Uani 1 1 d .
H21A H 0.9356 0.9329 -0.0534 0.022 Uiso 1 1 calc R
C22 C 0.80914(12) 0.92627(10) 0.07496(8) 0.0148(2) Uani 1 1 d .
H22A H 0.8641 0.8835 0.1003 0.018 Uiso 1 1 calc R
C23 C 0.75418(11) 0.95034(10) 0.29647(8) 0.0132(2) Uani 1 1 d .
C24 C 0.85625(12) 1.01171(10) 0.24944(9) 0.0162(2) Uani 1 1 d .
H24A H 0.8662 1.0321 0.1879 0.019 Uiso 1 1 calc R
C25 C 0.94346(13) 1.04340(11) 0.29123(10) 0.0202(3) Uani 1 1 d .
H25A H 1.0132 1.0837 0.2578 0.024 Uiso 1 1 calc R
C26 C 0.92873(13) 1.01621(11) 0.38167(10) 0.0210(3) Uani 1 1 d .
H26A H 0.9886 1.0371 0.4102 0.025 Uiso 1 1 calc R
C27 C 0.82577(14) 0.95813(11) 0.43019(9) 0.0207(3) Uani 1 1 d .
H27A H 0.8140 0.9411 0.4926 0.025 Uiso 1 1 calc R
C28 C 0.73999(13) 0.92485(11) 0.38813(9) 0.0176(2) Uani 1 1 d .
H28A H 0.6707 0.8842 0.4219 0.021 Uiso 1 1 calc R
C29 C 0.71529(11) 0.65798(10) 0.03469(8) 0.0132(2) Uani 1 1 d .
C30 C 0.65790(12) 0.74580(10) 0.00024(8) 0.0146(2) Uani 1 1 d .
H30A H 0.6124 0.8037 0.0401 0.018 Uiso 1 1 calc R
C31 C 0.66713(13) 0.74886(11) -0.09243(9) 0.0195(2) Uani 1 1 d .
H31A H 0.6279 0.8090 -0.1151 0.023 Uiso 1 1 calc R
C32 C 0.73305(15) 0.66478(12) -0.15175(9) 0.0232(3) Uani 1 1 d .
H32A H 0.7384 0.6671 -0.2147 0.028 Uiso 1 1 calc R
C33 C 0.79123(14) 0.57709(11) -0.11848(9) 0.0221(3) Uani 1 1 d .
H33A H 0.8371 0.5196 -0.1588 0.027 Uiso 1 1 calc R
C34 C 0.78222(13) 0.57374(11) -0.02633(9) 0.0176(2) Uani 1 1 d .
H34A H 0.8219 0.5135 -0.0041 0.021 Uiso 1 1 calc R
C35 C 0.88140(11) 0.68276(10) 0.14135(8) 0.0131(2) Uani 1 1 d .
C36 C 0.97535(12) 0.68296(11) 0.05587(9) 0.0171(2) Uani 1 1 d .
H36A H 0.9544 0.6672 0.0021 0.021 Uiso 1 1 calc R
C37 C 1.09909(12) 0.70604(11) 0.04899(10) 0.0209(3) Uani 1 1 d .
H37A H 1.1614 0.7072 -0.0095 0.025 Uiso 1 1 calc R
C38 C 1.13209(13) 0.72733(11) 0.12675(11) 0.0220(3) Uani 1 1 d .
H38A H 1.2171 0.7414 0.1219 0.026 Uiso 1 1 calc R
C39 C 1.03995(13) 0.72784(12) 0.21174(10) 0.0213(3) Uani 1 1 d .
H39A H 1.0620 0.7426 0.2653 0.026 Uiso 1 1 calc R
C40 C 0.91518(12) 0.70677(11) 0.21926(9) 0.0173(2) Uani 1 1 d .
H40A H 0.8526 0.7087 0.2778 0.021 Uiso 1 1 calc R
C41 C 0.72241(12) 0.50331(10) 0.16826(8) 0.0139(2) Uani 1 1 d .
C42 C 0.80604(13) 0.44864(11) 0.20773(9) 0.0193(2) Uani 1 1 d .
H42A H 0.8647 0.4885 0.2263 0.023 Uiso 1 1 calc R
C43 C 0.80372(16) 0.33521(12) 0.22003(10) 0.0266(3) Uani 1 1 d .
H43A H 0.8621 0.2984 0.2459 0.032 Uiso 1 1 calc R
C44 C 0.71755(16) 0.27603(12) 0.19497(10) 0.0277(3) Uani 1 1 d .
H44A H 0.7167 0.1990 0.2037 0.033 Uiso 1 1 calc R
C45 C 0.63200(14) 0.32959(11) 0.15689(10) 0.0246(3) Uani 1 1 d .
H45A H 0.5714 0.2895 0.1407 0.030 Uiso 1 1 calc R
C46 C 0.63549(13) 0.44212(11) 0.14265(9) 0.0190(2) Uani 1 1 d .
H46A H 0.5783 0.4781 0.1152 0.023 Uiso 1 1 calc R
H1 H 0.4070(17) 0.8720(16) 0.4015(12) 0.020(4) Uiso 1 1 d .
H2 H 0.4488(18) 0.7820(15) 0.4426(13) 0.023(4) Uiso 1 1 d .
H3 H 0.511(2) 0.5571(17) 0.3540(14) 0.032(5) Uiso 1 1 d .
H4 H 0.506(2) 0.5336(18) 0.2682(15) 0.037(6) Uiso 1 1 d .

loop_
_atom_site_aniso_label
_atom_site_aniso_U_11
_atom_site_aniso_U_22
_atom_site_aniso_U_33
_atom_site_aniso_U_23
_atom_site_aniso_U_13
_atom_site_aniso_U_12
Ru1 0.01075(5) 0.00867(4) 0.00902(4) 0.00122(3) -0.00264(3) -0.00042(3)
Fe1 0.01305(8) 0.00975(8) 0.01127(8) -0.00012(6) -0.00073(6) -0.00077(6)
Cl1 0.01363(12) 0.01540(12) 0.01353(12) 0.00209(9) -0.00569(10) -0.00127(9)
Cl2 0.01909(14) 0.01952(14) 0.01282(12) 0.00375(10) -0.00614(10) 0.00155(10)
P1 0.01191(13) 0.00981(13) 0.01007(13) 0.00102(10) -0.00311(10) -0.00090(10)
P2 0.01170(13) 0.01003(13) 0.01032(13) 0.00058(10) -0.00363(10) 0.00001(10)
N1 0.0150(5) 0.0115(5) 0.0126(4) 0.0003(4) -0.0030(4) -0.0017(4)
N2 0.0139(5) 0.0112(5) 0.0221(5) 0.0008(4) -0.0001(4) -0.0005(4)
C1 0.0150(5) 0.0113(5) 0.0125(5) -0.0009(4) -0.0019(4) -0.0009(4)
C2 0.0171(6) 0.0111(5) 0.0188(6) 0.0003(4) -0.0050(5) 0.0004(4)
C3 0.0153(6) 0.0138(6) 0.0253(6) -0.0033(5) -0.0024(5) 0.0009(4)
C4 0.0195(6) 0.0163(6) 0.0159(6) -0.0038(4) 0.0033(5) -0.0019(4)
C5 0.0208(6) 0.0149(5) 0.0112(5) -0.0011(4) -0.0014(4) -0.0026(4)
C6 0.0148(5) 0.0096(5) 0.0140(5) -0.0014(4) -0.0003(4) -0.0010(4)
C7 0.0187(6) 0.0148(5) 0.0135(5) -0.0023(4) -0.0034(4) -0.0026(4)
C8 0.0169(6) 0.0157(6) 0.0217(6) -0.0039(5) -0.0030(5) -0.0040(4)
C9 0.0191(6) 0.0106(5) 0.0200(6) 0.0003(4) 0.0022(5) -0.0026(4)
C10 0.0193(6) 0.0109(5) 0.0158(5) 0.0012(4) -0.0010(4) 0.0006(4)
C11 0.0165(5) 0.0114(5) 0.0112(5) 0.0021(4) -0.0011(4) -0.0002(4)
C12 0.0170(6) 0.0136(5) 0.0181(6) 0.0013(4) -0.0033(4) -0.0004(4)
C13 0.0161(6) 0.0189(6) 0.0221(6) 0.0036(5) -0.0015(5) 0.0020(5)
C14 0.0242(7) 0.0166(6) 0.0199(6) 0.0009(5) 0.0017(5) 0.0056(5)
C15 0.0297(7) 0.0140(6) 0.0169(6) -0.0027(5) -0.0029(5) 0.0011(5)
C16 0.0213(6) 0.0146(6) 0.0152(5) -0.0001(4) -0.0039(5) -0.0007(4)
C17 0.0161(5) 0.0097(5) 0.0119(5) 0.0006(4) -0.0044(4) -0.0025(4)
C18 0.0173(6) 0.0162(6) 0.0157(5) 0.0023(4) -0.0061(4) -0.0008(4)
C19 0.0257(7) 0.0186(6) 0.0168(6) 0.0049(5) -0.0092(5) -0.0019(5)
C20 0.0284(7) 0.0191(6) 0.0122(5) 0.0038(4) -0.0046(5) -0.0064(5)
C21 0.0194(6) 0.0186(6) 0.0150(6) 0.0000(4) -0.0008(5) -0.0039(5)
C22 0.0163(5) 0.0132(5) 0.0142(5) 0.0004(4) -0.0039(4) -0.0016(4)
C23 0.0149(5) 0.0108(5) 0.0144(5) -0.0002(4) -0.0056(4) -0.0001(4)
C24 0.0172(6) 0.0160(6) 0.0160(5) -0.0001(4) -0.0055(4) -0.0028(4)
C25 0.0176(6) 0.0198(6) 0.0245(6) -0.0021(5) -0.0077(5) -0.0046(5)
C26 0.0236(6) 0.0186(6) 0.0253(7) -0.0034(5) -0.0144(5) -0.0006(5)
C27 0.0291(7) 0.0189(6) 0.0180(6) 0.0008(5) -0.0129(5) -0.0022(5)
C28 0.0222(6) 0.0163(6) 0.0157(6) 0.0025(4) -0.0075(5) -0.0034(5)
C29 0.0150(5) 0.0139(5) 0.0115(5) -0.0002(4) -0.0052(4) -0.0013(4)
C30 0.0162(5) 0.0136(5) 0.0148(5) 0.0002(4) -0.0060(4) -0.0007(4)
C31 0.0261(7) 0.0180(6) 0.0166(6) 0.0021(5) -0.0105(5) 0.0013(5)
C32 0.0352(8) 0.0232(7) 0.0132(6) -0.0019(5) -0.0108(5) 0.0015(6)
C33 0.0327(7) 0.0186(6) 0.0147(6) -0.0047(5) -0.0077(5) 0.0035(5)
C34 0.0230(6) 0.0146(6) 0.0155(6) -0.0016(4) -0.0070(5) 0.0021(4)
C35 0.0127(5) 0.0110(5) 0.0156(5) 0.0006(4) -0.0046(4) 0.0006(4)
C36 0.0156(6) 0.0181(6) 0.0162(6) 0.0001(4) -0.0031(4) 0.0002(4)
C37 0.0133(6) 0.0210(6) 0.0244(6) 0.0027(5) -0.0003(5) -0.0006(5)
C38 0.0147(6) 0.0178(6) 0.0343(7) 0.0032(5) -0.0088(5) -0.0019(5)
C39 0.0194(6) 0.0220(6) 0.0266(7) -0.0007(5) -0.0128(5) -0.0021(5)
C40 0.0167(6) 0.0187(6) 0.0170(6) -0.0004(4) -0.0061(5) -0.0009(4)
C41 0.0150(5) 0.0116(5) 0.0124(5) 0.0006(4) -0.0006(4) 0.0005(4)
C42 0.0230(6) 0.0168(6) 0.0171(6) 0.0030(5) -0.0054(5) 0.0021(5)
C43 0.0358(8) 0.0182(6) 0.0216(7) 0.0062(5) -0.0047(6) 0.0065(6)
C44 0.0350(8) 0.0129(6) 0.0255(7) 0.0043(5) 0.0041(6) -0.0010(5)
C45 0.0243(7) 0.0159(6) 0.0273(7) -0.0032(5) 0.0019(5) -0.0057(5)
C46 0.0171(6) 0.0159(6) 0.0219(6) -0.0013(5) -0.0027(5) -0.0017(4)

loop_
_atom_type_symbol
_atom_type_description
_atom_type_scat_dispersion_real
_atom_type_scat_dispersion_imag
_atom_type_scat_source
C C 0.0033 0.0016 'International Tables Vol C Tables 4.2.6.8 and 6.1.1.4'
H H 0.0000 0.0000 'International Tables Vol C Tables 4.2.6.8 and 6.1.1.4'
N N 0.0061 0.0033 'International Tables Vol C Tables 4.2.6.8 and 6.1.1.4'
Cl Cl 0.1484 0.1585 'International Tables Vol C Tables 4.2.6.8 and 6.1.1.4'
Fe Fe 0.3463 0.8444 'International Tables Vol C Tables 4.2.6.8 and 6.1.1.4'
Ru Ru -1.2594 0.8363 'International Tables Vol C Tables 4.2.6.8 and 6.1.1.4'
P P 0.1023 0.0942 'International Tables Vol C Tables 4.2.6.8 and 6.1.1.4'

loop_
_geom_angle_atom_site_label_1
_geom_angle_atom_site_label_2
_geom_angle_atom_site_label_3
_geom_angle
N2 Ru1 N1 86.61(4)
N2 Ru1 P1 175.04(3)
N1 Ru1 P1 88.51(3)
N2 Ru1 P2 89.64(3)
N1 Ru1 P2 172.93(3)
P1 Ru1 P2 95.126(15)
N2 Ru1 Cl1 89.36(3)
N1 Ru1 Cl1 92.36(3)
P1 Ru1 Cl1 91.708(13)
P2 Ru1 Cl1 93.595(19)
N2 Ru1 Cl2 77.69(3)
N1 Ru1 Cl2 79.43(3)
P1 Ru1 Cl2 100.570(13)
P2 Ru1 Cl2 93.913(19)
Cl1 Ru1 Cl2 164.964(11)
C6 Fe1 C1 102.91(5)
C6 Fe1 C10 41.29(5)
C1 Fe1 C10 120.39(5)
C6 Fe1 C7 41.04(5)
C1 Fe1 C7 118.44(5)
C10 Fe1 C7 69.32(5)
C6 Fe1 C5 119.00(5)
C1 Fe1 C5 41.17(5)
C10 Fe1 C5 105.79(5)
C7 Fe1 C5 154.69(5)
C6 Fe1 C4 156.82(6)
C1 Fe1 C4 69.12(5)
C10 Fe1 C4 122.78(5)
C7 Fe1 C4 161.91(6)
C5 Fe1 C4 40.95(5)
C6 Fe1 C2 119.88(5)
C1 Fe1 C2 41.00(5)
C10 Fe1 C2 156.76(5)
C7 Fe1 C2 105.11(5)
C5 Fe1 C2 69.14(5)
C4 Fe1 C2 69.09(5)
C6 Fe1 C3 158.26(5)
C1 Fe1 C3 68.90(5)
C10 Fe1 C3 160.16(5)
C7 Fe1 C3 123.84(6)
C5 Fe1 C3 68.80(6)
C4 Fe1 C3 40.82(6)
C2 Fe1 C3 40.99(5)
C6 Fe1 C8 68.79(5)
C1 Fe1 C8 156.39(5)
C10 Fe1 C8 68.70(6)
C7 Fe1 C8 41.01(5)
C5 Fe1 C8 162.18(5)
C4 Fe1 C8 126.73(6)
C2 Fe1 C8 122.68(6)
C3 Fe1 C8 110.32(6)
C6 Fe1 C9 68.94(5)
C1 Fe1 C9 158.80(5)
C10 Fe1 C9 40.84(5)
C7 Fe1 C9 68.96(5)
C5 Fe1 C9 124.41(5)
C4 Fe1 C9 110.34(5)
C2 Fe1 C9 160.01(6)
C3 Fe1 C9 125.47(5)
C8 Fe1 C9 40.58(6)
C23 P1 C17 102.51(6)
C23 P1 C11 99.07(6)
C17 P1 C11 100.12(5)
C23 P1 Ru1 119.81(4)
C17 P1 Ru1 118.57(4)
C11 P1 Ru1 113.37(4)
C35 P2 C29 101.31(5)
C35 P2 C41 100.92(5)
C29 P2 C41 98.29(5)
C35 P2 Ru1 118.56(4)
C29 P2 Ru1 123.54(4)
C41 P2 Ru1 110.33(4)
C1 N1 Ru1 130.14(8)
C1 N1 H1 106.3(12)
Ru1 N1 H1 106.1(12)
C1 N1 H2 108.4(12)
Ru1 N1 H2 96.5(12)
H1 N1 H2 107.5(17)
C6 N2 Ru1 130.73(8)
C6 N2 H3 108.7(13)
Ru1 N2 H3 96.3(13)
C6 N2 H4 105.2(15)
Ru1 N2 H4 105.8(15)
H3 N2 H4 109(2)
C2 C1 C5 108.48(11)
C2 C1 N1 125.72(11)
C5 C1 N1 125.77(11)
C2 C1 Fe1 70.15(7)
C5 C1 Fe1 69.89(7)
N1 C1 Fe1 127.48(8)
C1 C2 C3 107.46(11)
C1 C2 Fe1 68.85(7)
C3 C2 Fe1 69.60(7)
C1 C2 H2B 126.3
C3 C2 H2B 126.3
Fe1 C2 H2B 126.3
C4 C3 C2 108.33(12)
C4 C3 Fe1 69.44(7)
C2 C3 Fe1 69.41(7)
C4 C3 H3A 125.8
C2 C3 H3A 125.8
Fe1 C3 H3A 125.8
C3 C4 C5 107.96(11)
C3 C4 Fe1 69.74(7)
C5 C4 Fe1 69.40(7)
C3 C4 H4A 126.0
C5 C4 H4A 126.0
Fe1 C4 H4A 126.0
C4 C5 C1 107.77(11)
C4 C5 Fe1 69.65(7)
C1 C5 Fe1 68.94(7)
C4 C5 H5A 126.1
C1 C5 H5A 126.1
Fe1 C5 H5A 126.1
C7 C6 C10 108.92(11)
C7 C6 N2 126.06(11)
C10 C6 N2 124.98(12)
C7 C6 Fe1 70.42(7)
C10 C6 Fe1 70.28(7)
N2 C6 Fe1 126.78(9)
C6 C7 C8 107.18(11)
C6 C7 Fe1 68.54(7)
C8 C7 Fe1 69.95(7)
C6 C7 H7A 126.4
C8 C7 H7A 126.4
Fe1 C7 H7A 126.4
C9 C8 C7 108.43(12)
C9 C8 Fe1 69.79(7)
C7 C8 Fe1 69.04(7)
C9 C8 H8A 125.8
C7 C8 H8A 125.8
Fe1 C8 H8A 125.8
C8 C9 C10 108.08(11)
C8 C9 Fe1 69.63(7)
C10 C9 Fe1 69.04(7)
C8 C9 H9A 126.0
C10 C9 H9A 126.0
Fe1 C9 H9A 126.0
C9 C10 C6 107.39(11)
C9 C10 Fe1 70.12(7)
C6 C10 Fe1 68.43(7)
C9 C10 H10A 126.3
C6 C10 H10A 126.3
Fe1 C10 H10A 126.3
C16 C11 C12 118.12(11)
C16 C11 P1 122.63(10)
C12 C11 P1 119.12(9)
C13 C12 C11 120.65(12)
C13 C12 H12A 119.7
C11 C12 H12A 119.7
C14 C13 C12 120.40(13)
C14 C13 H13A 119.8
C12 C13 H13A 119.8
C15 C14 C13 119.43(12)
C15 C14 H14A 120.3
C13 C14 H14A 120.3
C14 C15 C16 120.67(13)
C14 C15 H15A 119.7
C16 C15 H15A 119.7
C15 C16 C11 120.69(13)
C15 C16 H16A 119.7
C11 C16 H16A 119.7
C18 C17 C22 118.11(11)
C18 C17 P1 122.12(9)
C22 C17 P1 119.66(9)
C19 C18 C17 120.81(12)
C19 C18 H18A 119.6
C17 C18 H18A 119.6
C20 C19 C18 120.28(12)
C20 C19 H19A 119.9
C18 C19 H19A 119.9
C19 C20 C21 119.59(12)
C19 C20 H20A 120.2
C21 C20 H20A 120.2
C20 C21 C22 120.18(12)
C20 C21 H21A 119.9
C22 C21 H21A 119.9
C21 C22 C17 121.03(12)
C21 C22 H22A 119.5
C17 C22 H22A 119.5
C24 C23 C28 117.87(11)
C24 C23 P1 124.49(9)
C28 C23 P1 117.43(9)
C25 C24 C23 121.15(12)
C25 C24 H24A 119.4
C23 C24 H24A 119.4
C26 C25 C24 120.12(13)
C26 C25 H25A 119.9
C24 C25 H25A 119.9
C25 C26 C27 119.43(12)
C25 C26 H26A 120.3
C27 C26 H26A 120.3
C28 C27 C26 120.48(12)
C28 C27 H27A 119.8
C26 C27 H27A 119.8
C27 C28 C23 120.90(12)
C27 C28 H28A 119.6
C23 C28 H28A 119.6
C30 C29 C34 118.30(11)
C30 C29 P2 122.35(9)
C34 C29 P2 119.20(9)
C31 C30 C29 120.38(12)
C31 C30 H30A 119.8
C29 C30 H30A 119.8
C32 C31 C30 120.64(12)
C32 C31 H31A 119.7
C30 C31 H31A 119.7
C31 C32 C33 119.60(12)
C31 C32 H32A 120.2
C33 C32 H32A 120.2
C34 C33 C32 119.92(12)
C34 C33 H33A 120.0
C32 C33 H33A 120.0
C33 C34 C29 121.16(12)
C33 C34 H34A 119.4
C29 C34 H34A 119.4
C40 C35 C36 118.28(11)
C40 C35 P2 119.10(9)
C36 C35 P2 122.61(9)
C37 C36 C35 120.65(12)
C37 C36 H36A 119.7
C35 C36 H36A 119.7
C38 C37 C36 120.58(13)
C38 C37 H37A 119.7
C36 C37 H37A 119.7
C37 C38 C39 119.37(12)
C37 C38 H38A 120.3
C39 C38 H38A 120.3
C38 C39 C40 120.51(13)
C38 C39 H39A 119.7
C40 C39 H39A 119.7
C39 C40 C35 120.59(12)
C39 C40 H40A 119.7
C35 C40 H40A 119.7
C42 C41 C46 118.53(12)
C42 C41 P2 122.34(10)
C46 C41 P2 119.03(10)
C41 C42 C43 120.16(13)
C41 C42 H42A 119.9
C43 C42 H42A 119.9
C44 C43 C42 120.79(14)
C44 C43 H43A 119.6
C42 C43 H43A 119.6
C43 C44 C45 119.79(13)
C43 C44 H44A 120.1
C45 C44 H44A 120.1
C44 C45 C46 119.76(14)
C44 C45 H45A 120.1
C46 C45 H45A 120.1
C45 C46 C41 120.95(13)
C45 C46 H46A 119.5
C41 C46 H46A 119.5

loop_
_geom_bond_atom_site_label_1
_geom_bond_atom_site_label_2
_geom_bond_distance
Ru1 N2 2.2407(12)
Ru1 N1 2.2669(11)
Ru1 P1 2.3150(5)
Ru1 P2 2.3205(4)
Ru1 Cl1 2.3948(5)
Ru1 Cl2 2.4427(4)
Fe1 C6 2.0151(12)
Fe1 C1 2.0276(12)
Fe1 C10 2.0398(13)
Fe1 C7 2.0399(13)
Fe1 C5 2.0402(13)
Fe1 C4 2.0435(13)
Fe1 C2 2.0450(13)
Fe1 C3 2.0476(13)
Fe1 C8 2.0521(13)
Fe1 C9 2.0543(13)
P1 C23 1.8422(13)
P1 C17 1.8446(12)
P1 C11 1.8638(13)
P2 C35 1.8441(13)
P2 C29 1.8454(13)
P2 C41 1.8494(13)
N1 C1 1.4432(16)
N1 H1 0.851(19)
N1 H2 0.873(19)
N2 C6 1.4341(16)
N2 H3 0.88(2)
N2 H4 0.81(2)
C1 C2 1.4262(17)
C1 C5 1.4304(17)
C2 C3 1.4330(18)
C2 H2B 1.0000
C3 C4 1.427(2)
C3 H3A 1.0000
C4 C5 1.4285(19)
C4 H4A 1.0000
C5 H5A 1.0000
C6 C7 1.4216(18)
C6 C10 1.4298(17)
C7 C8 1.4332(18)
C7 H7A 1.0000
C8 C9 1.424(2)
C8 H8A 1.0000
C9 C10 1.4284(19)
C9 H9A 1.0000
C10 H10A 1.0000
C11 C16 1.4026(17)
C11 C12 1.4041(18)
C12 C13 1.3973(18)
C12 H12A 0.9500
C13 C14 1.390(2)
C13 H13A 0.9500
C14 C15 1.384(2)
C14 H14A 0.9500
C15 C16 1.3948(18)
C15 H15A 0.9500
C16 H16A 0.9500
C17 C18 1.3997(16)
C17 C22 1.4016(17)
C18 C19 1.3964(18)
C18 H18A 0.9500
C19 C20 1.388(2)
C19 H19A 0.9500
C20 C21 1.3904(19)
C20 H20A 0.9500
C21 C22 1.3918(17)
C21 H21A 0.9500
C22 H22A 0.9500
C23 C24 1.3993(17)
C23 C28 1.4022(17)
C24 C25 1.3923(18)
C24 H24A 0.9500
C25 C26 1.388(2)
C25 H25A 0.9500
C26 C27 1.389(2)
C26 H26A 0.9500
C27 C28 1.3879(18)
C27 H27A 0.9500
C28 H28A 0.9500
C29 C30 1.3977(16)
C29 C34 1.4065(17)
C30 C31 1.3957(17)
C30 H30A 0.9500
C31 C32 1.3889(19)
C31 H31A 0.9500
C32 C33 1.3920(19)
C32 H32A 0.9500
C33 C34 1.3884(18)
C33 H33A 0.9500
C34 H34A 0.9500
C35 C40 1.3995(17)
C35 C36 1.4007(17)
C36 C37 1.3919(18)
C36 H36A 0.9500
C37 C38 1.385(2)
C37 H37A 0.9500
C38 C39 1.386(2)
C38 H38A 0.9500
C39 C40 1.3946(18)
C39 H39A 0.9500
C40 H40A 0.9500
C41 C42 1.3940(17)
C41 C46 1.4062(18)
C42 C43 1.3982(19)
C42 H42A 0.9500
C43 C44 1.381(2)
C43 H43A 0.9500
C44 C45 1.391(2)
C44 H44A 0.9500
C45 C46 1.3917(19)
C45 H45A 0.9500
C46 H46A 0.9500
